data_1528779
loop_
_publ_author_name
'Packer, R.J.'
'Stuart, P.A.'
'Skinner, S.J.'

_publ_section_title
;
 Structural characterisation of the Ce(1-x) La(x) Nb O(4+delta) solid
 solutions series: in-situ high-temperature powder diffraction studies
;
_journal_name_full 'Journal of Solid State Chemistry'
_journal_page_first 1445
_journal_page_last 1455
_journal_volume 181
_journal_year 2008
_chemical_formula_sum 'Ce0.21 La0.79 Nb O3.872'
_space_group_IT_number 15
_symmetry_space_group_name_Hall '-I 2ya'
_symmetry_space_group_name_H-M 'I 1 2/a 1'
_cell_angle_alpha 90
_cell_angle_beta 94.222
_cell_angle_gamma 90
_cell_formula_units_Z 4
_cell_length_a 5.1947
_cell_length_b 11.50069
_cell_length_c 5.56301
_cell_volume 331.447
_citation_journal_id_ASTM JSSCBI
_cod_data_source_file Packer_JSSCBI_2008_1534.cif
_cod_data_source_block Ce0.21La0.79Nb1O3.872
_cod_original_sg_symbol_Hall '-C 2yc (x+z,y,-x)'
_cod_original_formula_sum 'Ce0.21 La0.79 Nb1 O3.872'
_cod_database_code 1528779

loop_
_symmetry_equiv_pos_as_xyz
x,y,z
-x+1/2,y,-z
-x,-y,-z
x-1/2,-y,z
x+1/2,y+1/2,z+1/2
-x+1,y+1/2,-z+1/2
-x+1/2,-y+1/2,-z+1/2
x,-y+1/2,z+1/2

loop_
_atom_site_label
_atom_site_type_symbol
_atom_site_fract_x
_atom_site_fract_y
_atom_site_fract_z
_atom_site_occupancy
_atom_site_U_iso_or_equiv
O1 O-2 0.4878 0.2039 0.1457 0.967 0.0
Ce1 Ce+3 0.75 0.1298 0.5 0.21 0.0
La1 La+3 0.75 0.1298 0.5 0.79 0.0
O2 O-2 0.0515 0.0332 0.2384 0.969 0.0
Nb1 Nb+4 0.25 0.1039 0 1 0.0
